data_4506839
loop_
_publ_author_name
'Khullar, Sadhika'
'Mandal, Sanjay K.'

_publ_section_title
;
 Supramolecular Assemblies of Dimanganese Subunits and Water Clusters
 Organized by Strong Hydrogen Bonding Interactions: Single Crystal to
 Single Crystal Transformation by Thermal De-/Rehydration Processes
;
_journal_issue 11
_journal_name_full 'Crystal Growth &amp; Design'
_journal_page_first 5329
_journal_paper_doi 10.1021/cg300937f
_journal_volume 12
_journal_year 2012
_chemical_formula_moiety 'C40 H46 Mn2 N6 O10'
_chemical_formula_sum 'C40 H46 Mn2 N6 O10'
_chemical_formula_weight 880.71
_chemical_name_common '[Mn2(adc)(bpta)2(H2O)2]'
_space_group_crystal_system monoclinic
_space_group_IT_number 14
_space_group_name_Hall '-P 2yn'
_space_group_name_H-M_alt 'P 1 21/n 1'
_symmetry_space_group_name_Hall '-P 2yn'
_symmetry_space_group_name_H-M 'P 1 21/n 1'
_atom_sites_solution_hydrogens geom
_atom_sites_solution_primary direct
_atom_sites_solution_secondary difmap
_cell_angle_alpha 90
_cell_angle_beta 108.600(11)
_cell_angle_gamma 90
_cell_formula_units_Z 2
_cell_length_a 10.114(3)
_cell_length_b 17.397(4)
_cell_length_c 13.435(3)
_cell_measurement_reflns_used 2082
_cell_measurement_temperature 350.(2)
_cell_measurement_theta_max 20.8211
_cell_measurement_theta_min 2.5051
_cell_volume 2240.5(10)
_computing_cell_refinement 'SAINT V7.68A (Bruker AXS, 2009)'
_computing_data_collection 'APEX2 (Bruker)'
_computing_data_reduction 'SAINT V7.68A (Bruker AXS, 2009)'
_computing_molecular_graphics 'SHELXTL (Bruker AXS)'
_computing_publication_material 'SHELXTL (Bruker AXS)'
_computing_structure_refinement 'SHELXL-97 (Sheldrick, 2008)'
_computing_structure_solution 'SHELXS-97 (Sheldrick, 2008)'
_diffrn_ambient_temperature 350.(2)
_diffrn_detector_area_resol_mean 8.3333
_diffrn_measured_fraction_theta_full 0.940
_diffrn_measured_fraction_theta_max 0.940
_diffrn_measurement_device_type 'Bruker Kappa APEX II'
_diffrn_measurement_method 'phi and omega scans'
_diffrn_radiation_monochromator graphite
_diffrn_radiation_type 'Mo K\a'
_diffrn_radiation_wavelength 0.71073
_diffrn_reflns_av_R_equivalents 0.0955
_diffrn_reflns_av_sigmaI/netI 0.1145
_diffrn_reflns_limit_h_max 12
_diffrn_reflns_limit_h_min -12
_diffrn_reflns_limit_k_max 20
_diffrn_reflns_limit_k_min -20
_diffrn_reflns_limit_l_max 15
_diffrn_reflns_limit_l_min -15
_diffrn_reflns_number 12784
_diffrn_reflns_theta_full 25.19
_diffrn_reflns_theta_max 25.19
_diffrn_reflns_theta_min 1.98
_diffrn_source 'sealed tube'
_diffrn_source_type 'fine focus'
_exptl_absorpt_coefficient_mu 0.622
_exptl_absorpt_correction_T_max 0.7452
_exptl_absorpt_correction_T_min 0.6568
_exptl_absorpt_correction_type multi-scan
_exptl_absorpt_process_details 'SADABS V2008/1 (Bruker AXS)'
_exptl_crystal_colour 'clear colourless'
_exptl_crystal_density_diffrn 1.305
_exptl_crystal_density_method 'not measured'
_exptl_crystal_description regular
_exptl_crystal_F_000 916
_exptl_crystal_size_max 0.400
_exptl_crystal_size_mid 0.350
_exptl_crystal_size_min 0.270
_refine_diff_density_max 0.529
_refine_diff_density_min -0.505
_refine_ls_extinction_method none
_refine_ls_goodness_of_fit_ref 1.033
_refine_ls_hydrogen_treatment mixed
_refine_ls_matrix_type full
_refine_ls_number_parameters 271
_refine_ls_number_reflns 3780
_refine_ls_number_restraints 7
_refine_ls_restrained_S_all 1.032
_refine_ls_R_factor_all 0.1707
_refine_ls_R_factor_gt 0.0803
_refine_ls_shift/su_max 0.001
_refine_ls_shift/su_mean 0.000
_refine_ls_structure_factor_coef Fsqd
_refine_ls_weighting_details 'calc w=1/[\s^2^(Fo^2^)+(0.1397P)^2^+0.0000P] where P=(Fo^2^+2Fc^2^)/3'
_refine_ls_weighting_scheme calc
_refine_ls_wR_factor_gt 0.2160
_refine_ls_wR_factor_ref 0.2692
_reflns_number_gt 1851
_reflns_number_total 3780
_reflns_threshold_expression >2sigma(I)
_cod_data_source_file cg300937f_si_002.cif
_cod_data_source_block 1
_cod_original_cell_volume 2240.5(9)
_cod_database_code 4506839

loop_
_space_group_symop_operation_xyz
'x, y, z'
'-x+1/2, y+1/2, -z+1/2'
'-x, -y, -z'
'x-1/2, -y-1/2, z-1/2'

loop_
_atom_site_type_symbol
_atom_site_label
_atom_site_fract_x
_atom_site_fract_y
_atom_site_fract_z
_atom_site_U_iso_or_equiv
_atom_site_adp_type
_atom_site_calc_flag
_atom_site_refinement_flags
_atom_site_occupancy
Mn Mn1 0.63792(12) 0.87768(6) 0.90554(9) 0.0595(4) Uani d D 1
N N1 0.6243(6) 0.7380(3) 0.8601(5) 0.0596(15) Uani d . 1
N N3 0.6616(7) 0.8665(3) 0.7438(5) 0.0673(17) Uani d . 1
N N2 0.4095(6) 0.8478(3) 0.8488(4) 0.0614(16) Uani d . 1
O O1 0.6327(6) 0.8747(3) 1.0654(5) 0.0793(16) Uani d D 1
O O5 0.8606(6) 0.8836(3) 0.9757(4) 0.0709(14) Uani d . 1
O O4 0.8846(6) 0.9334(3) 1.1347(4) 0.0795(16) Uani d . 1
O O2 0.5932(6) 0.9966(3) 0.8795(4) 0.0773(16) Uani d . 1
O O3 0.5781(6) 1.1208(3) 0.8501(6) 0.093(2) Uani d . 1
C C1 0.7269(10) 0.7355(5) 0.8009(7) 0.079(2) Uani d . 1
H H1C 0.7222 0.6855 0.7678 0.095 Uiso calc R 1
H H1D 0.8204 0.7419 0.8497 0.095 Uiso calc R 1
C C2 0.6988(8) 0.7977(4) 0.7173(7) 0.068(2) Uani d . 1
C C3 0.7192(10) 0.7849(6) 0.6214(8) 0.089(3) Uani d . 1
H H3 0.7476 0.7369 0.6058 0.106 Uiso calc R 1
C C4 0.6977(11) 0.8423(6) 0.5511(8) 0.093(3) Uani d . 1
H H4 0.7129 0.8342 0.4871 0.112 Uiso calc R 1
C C5 0.6537(12) 0.9124(6) 0.5737(8) 0.103(3) Uani d . 1
H H5 0.6348 0.9522 0.525 0.123 Uiso calc R 1
C C6 0.6382(12) 0.9219(5) 0.6718(8) 0.098(3) Uani d . 1
H H6 0.6098 0.9697 0.6883 0.118 Uiso calc R 1
C C7 0.4811(9) 0.7276(4) 0.7857(6) 0.073(2) Uani d . 1
H H7A 0.455 0.674 0.7863 0.087 Uiso calc R 1
H H7B 0.4817 0.7397 0.7154 0.087 Uiso calc R 1
C C8 0.3706(8) 0.7772(4) 0.8106(6) 0.0613(19) Uani d . 1
C C9 0.2336(10) 0.7530(5) 0.7859(7) 0.082(2) Uani d . 1
H H9 0.2087 0.7039 0.7589 0.099 Uiso calc R 1
C C10 0.1353(10) 0.8007(7) 0.8009(7) 0.098(3) Uani d . 1
H H10 0.0437 0.7841 0.7866 0.117 Uiso calc R 1
C C11 0.1733(11) 0.8736(6) 0.8375(8) 0.094(3) Uani d . 1
H H11 0.1077 0.908 0.8465 0.113 Uiso calc R 1
C C12 0.3095(9) 0.8945(5) 0.8604(7) 0.082(2) Uani d . 1
H H12 0.3348 0.9439 0.8855 0.098 Uiso calc R 1
C C13 0.6600(10) 0.6785(4) 0.9464(6) 0.072(2) Uani d . 1
C C14 0.7951(10) 0.7002(5) 1.0292(6) 0.092(3) Uani d . 1
H H14A 0.87 0.6975 0.9999 0.138 Uiso calc R 1
H H14B 0.813 0.6652 1.0873 0.138 Uiso calc R 1
H H14C 0.7881 0.7515 1.0531 0.138 Uiso calc R 1
C C15 0.6730(13) 0.5984(5) 0.9066(7) 0.107(4) Uani d . 1
H H15A 0.595 0.5883 0.845 0.161 Uiso calc R 1
H H15C 0.6743 0.5615 0.96 0.161 Uiso calc R 1
H H15B 0.7579 0.5946 0.8894 0.161 Uiso calc R 1
C C16 0.5448(11) 0.6789(5) 0.9973(7) 0.090(3) Uani d . 1
H H16C 0.5246 0.7309 1.0114 0.135 Uiso calc R 1
H H16B 0.5751 0.6504 1.0618 0.135 Uiso calc R 1
H H16A 0.4623 0.6555 0.9505 0.135 Uiso calc R 1
C C17 0.9298(8) 0.9126(4) 1.0633(7) 0.0591(19) Uani d . 1
C C18 1.0796(8) 0.9240(4) 1.0835(6) 0.0580(18) Uani d . 1
C C19 0.7980(9) 1.0675(4) 0.8962(6) 0.0595(19) Uani d . 1
C C20 0.6456(8) 1.0620(4) 0.8739(6) 0.0591(19) Uani d . 1
H H1A 0.554(2) 0.891(4) 1.068(4) 0.089 Uiso d D 1
H H1B 0.698(4) 0.903(4) 1.104(4) 0.089 Uiso d D 1

loop_
_atom_site_aniso_label
_atom_site_aniso_U_11
_atom_site_aniso_U_22
_atom_site_aniso_U_33
_atom_site_aniso_U_12
_atom_site_aniso_U_13
_atom_site_aniso_U_23
Mn1 0.0502(7) 0.0512(7) 0.0749(8) -0.0026(5) 0.0167(6) -0.0107(5)
N1 0.057(4) 0.049(4) 0.066(3) 0.009(3) 0.012(3) -0.002(3)
N3 0.081(5) 0.049(4) 0.077(4) -0.002(3) 0.032(4) -0.010(3)
N2 0.053(4) 0.053(4) 0.076(4) -0.003(3) 0.018(3) -0.004(3)
O1 0.056(4) 0.091(4) 0.093(4) -0.010(3) 0.027(3) -0.021(3)
O5 0.057(4) 0.074(4) 0.079(3) -0.001(3) 0.017(3) -0.014(3)
O4 0.056(4) 0.096(4) 0.086(4) -0.008(3) 0.023(3) -0.017(3)
O2 0.063(4) 0.047(3) 0.126(5) -0.012(3) 0.036(4) -0.011(3)
O3 0.057(4) 0.060(4) 0.166(6) 0.011(3) 0.040(4) 0.019(3)
C1 0.082(7) 0.065(5) 0.098(6) 0.016(4) 0.039(6) -0.007(4)
C2 0.058(6) 0.058(5) 0.090(6) -0.001(4) 0.028(5) -0.004(4)
C3 0.102(8) 0.081(7) 0.098(7) -0.003(5) 0.052(6) -0.017(5)
C4 0.115(9) 0.090(7) 0.095(7) -0.015(6) 0.062(7) -0.010(6)
C5 0.145(11) 0.085(7) 0.089(7) -0.027(7) 0.055(7) -0.008(5)
C6 0.133(10) 0.067(6) 0.107(7) -0.023(6) 0.055(7) -0.014(5)
C7 0.078(7) 0.051(5) 0.078(5) -0.005(4) 0.010(5) -0.004(4)
C8 0.052(5) 0.055(5) 0.069(5) -0.008(4) 0.009(4) -0.005(3)
C9 0.082(7) 0.081(6) 0.082(6) -0.024(5) 0.023(5) -0.007(5)
C10 0.057(6) 0.147(10) 0.092(7) -0.011(6) 0.030(6) -0.009(6)
C11 0.072(7) 0.101(8) 0.112(7) 0.012(6) 0.032(6) -0.027(6)
C12 0.059(6) 0.080(6) 0.107(7) 0.003(4) 0.026(5) -0.020(5)
C13 0.086(7) 0.054(5) 0.071(5) 0.011(4) 0.017(5) 0.003(4)
C14 0.089(8) 0.088(6) 0.077(6) 0.030(5) -0.002(5) 0.009(5)
C15 0.162(11) 0.046(5) 0.101(7) 0.019(5) 0.023(7) 0.002(4)
C16 0.104(8) 0.077(6) 0.086(6) -0.014(5) 0.027(6) 0.010(5)
C17 0.051(5) 0.049(4) 0.077(5) 0.006(3) 0.018(5) 0.007(4)
C18 0.045(5) 0.049(4) 0.081(5) 0.003(3) 0.022(4) 0.003(3)
C19 0.067(6) 0.041(4) 0.074(5) 0.004(3) 0.028(5) 0.001(3)
C20 0.053(5) 0.054(5) 0.076(5) -0.002(4) 0.028(4) -0.010(4)

loop_
_atom_type_symbol
_atom_type_description
_atom_type_scat_dispersion_real
_atom_type_scat_dispersion_imag
_atom_type_scat_source
C C 0.0033 0.0016 'International Tables Vol C Tables 4.2.6.8 and 6.1.1.4'
H H 0.0000 0.0000 'International Tables Vol C Tables 4.2.6.8 and 6.1.1.4'
N N 0.0061 0.0033 'International Tables Vol C Tables 4.2.6.8 and 6.1.1.4'
O O 0.0106 0.0060 'International Tables Vol C Tables 4.2.6.8 and 6.1.1.4'
Mn Mn 0.3368 0.7283 'International Tables Vol C Tables 4.2.6.8 and 6.1.1.4'

loop_
_geom_angle_atom_site_label_1
_geom_angle_atom_site_label_2
_geom_angle_atom_site_label_3
_geom_angle_site_symmetry_1
_geom_angle
O2 Mn1 O5 . 99.4(2)
O2 Mn1 O1 . 96.6(2)
O5 Mn1 O1 . 85.4(2)
O2 Mn1 N2 . 91.6(2)
O5 Mn1 N2 . 168.2(2)
O1 Mn1 N2 . 89.0(2)
O2 Mn1 N3 . 90.4(2)
O5 Mn1 N3 . 90.5(2)
O1 Mn1 N3 . 172.3(2)
N2 Mn1 N3 . 93.8(2)
O2 Mn1 N1 . 156.3(2)
O5 Mn1 N1 . 97.04(19)
O1 Mn1 N1 . 101.7(2)
N2 Mn1 N1 . 73.8(2)
N3 Mn1 N1 . 72.4(2)
C7 N1 C1 . 109.3(7)
C7 N1 C13 . 112.1(6)
C1 N1 C13 . 110.6(6)
C7 N1 Mn1 . 104.4(4)
C1 N1 Mn1 . 99.5(4)
C13 N1 Mn1 . 119.9(4)
C6 N3 C2 . 117.0(7)
C6 N3 Mn1 . 125.8(5)
C2 N3 Mn1 . 117.2(5)
C8 N2 C12 . 117.3(7)
C8 N2 Mn1 . 119.0(5)
C12 N2 Mn1 . 123.4(6)
Mn1 O1 H1A . 110.(4)
Mn1 O1 H1B . 109.(4)
H1A O1 H1B . 109.7(19)
C17 O5 Mn1 . 128.2(5)
C20 O2 Mn1 . 144.5(5)
N1 C1 C2 . 112.0(6)
N1 C1 H1C . 109.2
C2 C1 H1C . 109.2
N1 C1 H1D . 109.2
C2 C1 H1D . 109.2
H1C C1 H1D . 107.9
N3 C2 C3 . 121.9(7)
N3 C2 C1 . 116.3(7)
C3 C2 C1 . 121.7(7)
C4 C3 C2 . 119.8(8)
C4 C3 H3 . 120.1
C2 C3 H3 . 120.1
C3 C4 C5 . 119.9(8)
C3 C4 H4 . 120.1
C5 C4 H4 . 120.1
C4 C5 C6 . 117.5(9)
C4 C5 H5 . 121.2
C6 C5 H5 . 121.2
N3 C6 C5 . 123.8(9)
N3 C6 H6 . 118.1
C5 C6 H6 . 118.1
N1 C7 C8 . 114.0(6)
N1 C7 H7A . 108.8
C8 C7 H7A . 108.8
N1 C7 H7B . 108.7
C8 C7 H7B . 108.8
H7A C7 H7B . 107.6
N2 C8 C9 . 121.3(7)
N2 C8 C7 . 117.1(7)
C9 C8 C7 . 121.4(7)
C10 C9 C8 . 120.2(8)
C10 C9 H9 . 119.9
C8 C9 H9 . 119.9
C11 C10 C9 . 118.9(9)
C11 C10 H10 . 120.5
C9 C10 H10 . 120.5
C12 C11 C10 . 118.4(8)
C12 C11 H11 . 120.8
C10 C11 H11 . 120.8
N2 C12 C11 . 123.8(8)
N2 C12 H12 . 118.1
C11 C12 H12 . 118.1
N1 C13 C15 . 112.7(6)
N1 C13 C14 . 109.5(7)
C15 C13 C14 . 109.3(8)
N1 C13 C16 . 108.1(7)
C15 C13 C16 . 109.1(7)
C14 C13 C16 . 108.1(7)
C13 C14 H14A . 109.5
C13 C14 H14B . 109.5
H14A C14 H14B . 109.5
C13 C14 H14C . 109.5
H14A C14 H14C . 109.5
H14B C14 H14C . 109.5
C13 C15 H15A . 109.5
C13 C15 H15C . 109.5
H15A C15 H15C . 109.5
C13 C15 H15B . 109.5
H15A C15 H15B . 109.5
H15C C15 H15B . 109.5
C13 C16 H16C . 109.5
C13 C16 H16B . 109.5
H16C C16 H16B . 109.5
C13 C16 H16A . 109.5
H16C C16 H16A . 109.5
H16B C16 H16A . 109.5
O4 C17 O5 . 127.2(7)
O4 C17 C18 . 115.5(7)
O5 C17 C18 . 117.3(7)
C19 C18 C17 3_777 177.4(8)
C18 C19 C20 3_777 176.2(7)
O3 C20 O2 . 124.1(8)
O3 C20 C19 . 117.5(7)
O2 C20 C19 . 118.3(7)

loop_
_geom_bond_atom_site_label_1
_geom_bond_atom_site_label_2
_geom_bond_site_symmetry_2
_geom_bond_distance
Mn1 O2 . 2.123(5)
Mn1 O5 . 2.149(6)
Mn1 O1 . 2.165(6)
Mn1 N2 . 2.251(6)
Mn1 N3 . 2.269(6)
Mn1 N1 . 2.498(5)
N1 C7 . 1.486(9)
N1 C1 . 1.497(8)
N1 C13 . 1.509(9)
N3 C6 . 1.332(11)
N3 C2 . 1.338(9)
N2 C8 . 1.340(9)
N2 C12 . 1.345(9)
O1 H1A . 0.849(7)
O1 H1B . 0.851(7)
O5 C17 . 1.266(9)
O4 C17 . 1.241(8)
O2 C20 . 1.267(8)
O3 C20 . 1.215(8)
C1 C2 . 1.520(11)
C1 H1C . 0.97
C1 H1D . 0.97
C2 C3 . 1.385(10)
C3 C4 . 1.343(12)
C3 H3 . 0.93
C4 C5 . 1.365(13)
C4 H4 . 0.93
C5 C6 . 1.386(11)
C5 H5 . 0.93
C6 H6 . 0.93
C7 C8 . 1.531(10)
C7 H7A . 0.97
C7 H7B . 0.97
C8 C9 . 1.384(11)
C9 C10 . 1.358(12)
C9 H9 . 0.93
C10 C11 . 1.370(12)
C10 H10 . 0.93
C11 C12 . 1.361(12)
C11 H11 . 0.93
C12 H12 . 0.93
C13 C15 . 1.514(11)
C13 C14 . 1.508(12)
C13 C16 . 1.527(11)
C14 H14A . 0.96
C14 H14B . 0.96
C14 H14C . 0.96
C15 H15A . 0.96
C15 H15C . 0.96
C15 H15B . 0.96
C16 H16C . 0.96
C16 H16B . 0.96
C16 H16A . 0.96
C17 C18 . 1.465(10)
C18 C19 3_777 1.189(9)
C19 C18 3_777 1.189(9)
C19 C20 . 1.476(10)
